data_2107267
loop_
_publ_author_name
'Weber, Oliver J.'
'Marshall, Kayleigh L.'
'Dyson, Lewis M.'
'Weller, Mark T.'

_publ_section_title
;
 Structural diversity in hybrid organic--inorganic lead iodide materials
;
_journal_coeditor_code PS5046
_journal_issue 6
_journal_name_full 'Acta Crystallographica Section B'
_journal_page_first 668
_journal_page_last 678
_journal_paper_doi 10.1107/S2052520615019885
_journal_volume 71
_journal_year 2015
_chemical_formula_sum 'C5.6 H7.2 Cl0.8 I1.6 N0.8 Pb0.4'
_chemical_formula_weight 400.00
_chemical_name_common '4-chlorobenzylammonium lead iodide'
_chemical_name_systematic
;
 ?
;
_space_group_crystal_system monoclinic
_space_group_IT_number 4
_space_group_name_Hall 'P 2yb'
_space_group_name_H-M_alt 'P 1 21 1'
_symmetry_space_group_name_Hall 'P 2yb'
_symmetry_space_group_name_H-M 'P 1 21 1'
_atom_sites_solution_hydrogens geom
_audit_creation_method SHELXL-2014
_cell_angle_alpha 90
_cell_angle_beta 95.502(3)
_cell_angle_gamma 90
_cell_formula_units_Z 5
_cell_length_a 8.5992(3)
_cell_length_b 8.9125(3)
_cell_length_c 15.8039(6)
_cell_measurement_temperature 150(2)
_cell_volume 1205.64(7)
_computing_structure_refinement 'SHELXL-2014 (Sheldrick, 2014)'
_diffrn_ambient_temperature 150(2)
_diffrn_measured_fraction_theta_full 0.997
_diffrn_measured_fraction_theta_max 0.851
_diffrn_measurement_device_type 'SuperNova, Dual, Cu at zero, EosS2'
_diffrn_radiation_type MoK\a
_diffrn_radiation_wavelength 0.71073
_diffrn_reflns_av_R_equivalents 0.0285
_diffrn_reflns_limit_h_max 11
_diffrn_reflns_limit_h_min -9
_diffrn_reflns_limit_k_max 10
_diffrn_reflns_limit_k_min -11
_diffrn_reflns_limit_l_max 13
_diffrn_reflns_limit_l_min -20
_diffrn_reflns_number 5488
_diffrn_reflns_theta_full 25.242
_diffrn_reflns_theta_max 29.191
_diffrn_reflns_theta_min 3.300
_exptl_absorpt_coefficient_mu 12.340
_exptl_absorpt_correction_T_max 1.00000
_exptl_absorpt_correction_T_min 0.62460
_exptl_absorpt_correction_type multi-scan
_exptl_crystal_colour orange
_exptl_crystal_density_diffrn 2.755
_exptl_crystal_description plate
_exptl_crystal_F_000 888
_refine_diff_density_max 1.504
_refine_diff_density_min -1.862
_refine_ls_abs_structure_details
;
 Refined as an inversion twin.
;
_refine_ls_abs_structure_Flack 0.114(10)
_refine_ls_extinction_method none
_refine_ls_goodness_of_fit_ref 0.872
_refine_ls_hydrogen_treatment constr
_refine_ls_matrix_type full
_refine_ls_number_parameters 211
_refine_ls_number_reflns 4219
_refine_ls_number_restraints 1
_refine_ls_restrained_S_all 0.872
_refine_ls_R_factor_all 0.0361
_refine_ls_R_factor_gt 0.0307
_refine_ls_shift/su_max 0.001
_refine_ls_shift/su_mean 0.000
_refine_ls_structure_factor_coef Fsqd
_refine_ls_weighting_details 'w=1/[\s^2^(Fo^2^)+(0.0099P)^2^] where P=(Fo^2^+2Fc^2^)/3'
_refine_ls_weighting_scheme calc
_refine_ls_wR_factor_gt 0.0511
_refine_ls_wR_factor_ref 0.0538
_reflns_number_gt 3773
_reflns_number_total 4219
_reflns_threshold_expression 'I > 2\s(I)'
_cod_data_source_file ps5046sup1.cif
_cod_data_source_block shelx2
_cod_original_formula_sum 'C5.60 H7.20 Cl0.80 I1.60 N0.80 Pb0.40'
_cod_database_code 2107267
_shelx_space_group_comment
;
The symmetry employed for this shelxl refinement is uniquely defined
by the following loop, which should always be used as a source of
symmetry information in preference to the above space-group names.
They are only intended as comments.
;
_shelxl_version_number 201.4

loop_
_space_group_symop_operation_xyz
'x, y, z'
'-x, y+1/2, -z'

loop_
_atom_site_type_symbol
_atom_site_label
_atom_site_fract_x
_atom_site_fract_y
_atom_site_fract_z
_atom_site_U_iso_or_equiv
_atom_site_adp_type
_atom_site_calc_flag
_atom_site_occupancy
Pb Pb1 0.24730(6) 0.84798(12) 0.99932(4) 0.01312(9) Uani d 1
I I1 0.44257(10) 1.15242(10) 1.00751(6) 0.0195(3) Uani d 1
I I3 0.21991(10) 0.87778(12) 0.80009(6) 0.0210(3) Uani d 1
I I2 0.26429(10) 0.81183(12) 1.20407(6) 0.0186(3) Uani d 1
I I5 -0.05716(10) 1.04131(11) 1.01266(6) 0.0209(3) Uani d 1
Cl Cl1 0.2958(4) 0.7932(4) 0.4586(2) 0.0387(9) Uani d 1
Cl Cl2 -0.0300(4) 0.9223(4) 0.5821(2) 0.0369(9) Uani d 1
N N2 0.6517(15) 0.9286(18) 0.8413(8) 0.025(3) Uani d 1
H H2A 0.7076 0.9250 0.8931 0.037 Uiso calc 1
H H2B 0.5514 0.8999 0.8464 0.037 Uiso calc 1
H H2C 0.6525 1.0239 0.8207 0.037 Uiso calc 1
C C10 -0.2603(15) 0.868(2) 0.2110(9) 0.025(4) Uani d 1
H H10A -0.3665 0.8238 0.2062 0.030 Uiso calc 1
H H10B -0.2665 0.9665 0.1823 0.030 Uiso calc 1
C C11 -0.0976(15) 0.994(2) 0.3335(10) 0.030(4) Uani d 1
H H11 -0.0579 1.0610 0.2939 0.036 Uiso calc 1
C C12 0.7250(15) 0.822(3) 0.7801(10) 0.030(4) Uani d 1
H H12A 0.8289 0.8603 0.7681 0.036 Uiso calc 1
H H12B 0.7384 0.7214 0.8057 0.036 Uiso calc 1
C C13 0.5460(15) 0.6820(19) 0.6750(9) 0.023(3) Uani d 1
H H13 0.5648 0.5942 0.7085 0.028 Uiso calc 1
C C14 0.6192(13) 0.8146(16) 0.7000(8) 0.020(3) Uani d 1
C C15 -0.2044(13) 0.8894(15) 0.3039(8) 0.020(3) Uani d 1
C C16 -0.1019(13) 0.9107(14) 0.4757(7) 0.021(3) Uani d 1
C C17 -0.2646(13) 0.7907(14) 0.3637(8) 0.026(3) Uani d 1
H H17 -0.3405 0.7173 0.3453 0.031 Uiso calc 1
C C18 0.5916(14) 0.9436(14) 0.6490(8) 0.022(3) Uani d 1
H H18 0.6431 1.0351 0.6648 0.026 Uiso calc 1
C C19 0.4179(13) 0.7998(15) 0.5532(7) 0.022(3) Uani d 1
C C20 -0.0444(14) 1.0078(15) 0.4183(8) 0.026(3) Uani d 1
H H20 0.0302 1.0824 0.4368 0.032 Uiso calc 1
C C21 -0.2110(14) 0.8029(15) 0.4497(8) 0.025(3) Uani d 1
H H21 -0.2496 0.7371 0.4901 0.030 Uiso calc 1
C C22 0.4462(14) 0.6760(15) 0.6018(8) 0.021(3) Uani d 1
H H22 0.3965 0.5841 0.5852 0.026 Uiso calc 1
C C26 0.4885(14) 0.9368(14) 0.5754(8) 0.026(3) Uani d 1
H H26 0.4670 1.0234 0.5412 0.031 Uiso calc 1
N N1 -0.1557(13) 0.7690(19) 0.1681(8) 0.027(4) Uani d 1
H H1A -0.0548 0.7970 0.1823 0.040 Uiso calc 1
H H1B -0.1783 0.7764 0.1108 0.040 Uiso calc 1
H H1C -0.1691 0.6724 0.1846 0.040 Uiso calc 1

loop_
_atom_site_aniso_label
_atom_site_aniso_U_11
_atom_site_aniso_U_22
_atom_site_aniso_U_33
_atom_site_aniso_U_12
_atom_site_aniso_U_13
_atom_site_aniso_U_23
Pb1 0.00994(16) 0.01146(17) 0.01755(19) -0.00016(14) -0.00079(13) 0.00039(14)
I1 0.0150(4) 0.0160(7) 0.0272(6) -0.0064(5) 0.0015(4) -0.0041(5)
I3 0.0209(4) 0.0246(8) 0.0165(5) -0.0007(5) -0.0025(4) -0.0023(5)
I2 0.0188(4) 0.0202(7) 0.0160(5) 0.0006(5) -0.0022(4) -0.0018(5)
I5 0.0148(4) 0.0187(8) 0.0289(6) 0.0097(5) 0.0010(4) 0.0032(5)
Cl1 0.0382(19) 0.048(2) 0.027(2) 0.0124(18) -0.0108(15) -0.0109(17)
Cl2 0.0371(19) 0.046(2) 0.0254(19) 0.0045(17) -0.0063(15) -0.0042(17)
N2 0.034(7) 0.020(9) 0.018(7) -0.010(6) -0.005(5) 0.004(6)
C10 0.018(6) 0.037(11) 0.019(7) -0.006(8) -0.001(5) 0.001(8)
C11 0.019(7) 0.033(10) 0.037(9) -0.004(7) -0.005(6) 0.008(8)
C12 0.018(7) 0.047(12) 0.025(8) 0.004(8) 0.005(6) -0.003(9)
C13 0.034(8) 0.015(8) 0.020(8) 0.006(7) 0.004(6) 0.006(6)
C14 0.009(5) 0.026(8) 0.025(7) 0.005(6) -0.004(5) 0.008(6)
C15 0.013(6) 0.024(8) 0.021(7) 0.003(6) -0.005(5) -0.003(6)
C16 0.013(5) 0.028(7) 0.020(7) 0.009(6) -0.006(5) -0.001(6)
C17 0.017(6) 0.019(7) 0.039(9) 0.001(6) -0.004(6) 0.002(6)
C18 0.031(7) 0.021(7) 0.015(7) -0.011(6) 0.007(5) -0.011(6)
C19 0.019(6) 0.035(8) 0.012(6) -0.004(6) 0.003(5) -0.004(6)
C20 0.024(7) 0.019(7) 0.036(8) -0.008(7) -0.003(6) -0.006(7)
C21 0.029(7) 0.028(7) 0.020(7) 0.009(6) 0.004(5) 0.010(6)
C22 0.028(7) 0.014(6) 0.024(7) -0.002(6) 0.010(6) -0.001(6)
C26 0.031(7) 0.017(7) 0.029(8) 0.000(6) 0.001(6) 0.000(6)
N1 0.020(6) 0.027(10) 0.033(8) -0.001(7) 0.000(5) -0.003(7)

loop_
_atom_type_symbol
_atom_type_description
_atom_type_scat_dispersion_real
_atom_type_scat_dispersion_imag
_atom_type_scat_source
C C 0.0033 0.0016 'International Tables Vol C Tables 4.2.6.8 and 6.1.1.4'
H H 0.0000 0.0000 'International Tables Vol C Tables 4.2.6.8 and 6.1.1.4'
N N 0.0061 0.0033 'International Tables Vol C Tables 4.2.6.8 and 6.1.1.4'
I I -0.4742 1.8119 'International Tables Vol C Tables 4.2.6.8 and 6.1.1.4'
Pb Pb -3.3944 10.1111 'International Tables Vol C Tables 4.2.6.8 and 6.1.1.4'
Cl Cl 0.1484 0.1585 'International Tables Vol C Tables 4.2.6.8 and 6.1.1.4'

loop_
_geom_angle_atom_site_label_1
_geom_angle_atom_site_label_2
_geom_angle_atom_site_label_3
_geom_angle_site_symmetry_1
_geom_angle_site_symmetry_3
_geom_angle
I3 Pb1 I5 . . 92.16(3)
I3 Pb1 I5 . 2_547 91.39(4)
I5 Pb1 I5 . 2_547 92.755(17)
I3 Pb1 I1 . . 87.56(4)
I5 Pb1 I1 . . 88.27(4)
I5 Pb1 I1 2_547 . 178.56(4)
I3 Pb1 I1 . 2_647 89.71(3)
I5 Pb1 I1 . 2_647 178.12(4)
I5 Pb1 I1 2_547 2_647 87.43(4)
I1 Pb1 I1 . 2_647 91.579(16)
I3 Pb1 I2 . . 178.10(4)
I5 Pb1 I2 . . 86.90(3)
I5 Pb1 I2 2_547 . 87.00(4)
I1 Pb1 I2 . . 94.07(3)
I1 Pb1 I2 2_647 . 91.24(3)
Pb1 I1 Pb1 . 2_657 154.28(4)
Pb1 I5 Pb1 . 2_557 152.80(4)
N1 C10 C15 . . 111.9(12)
C15 C11 C20 . . 122.9(14)
C14 C12 N2 . . 108.1(12)
C22 C13 C14 . . 120.4(14)
C13 C14 C18 . . 119.2(11)
C13 C14 C12 . . 120.6(14)
C18 C14 C12 . . 120.2(14)
C11 C15 C17 . . 118.2(12)
C11 C15 C10 . . 124.2(13)
C17 C15 C10 . . 117.6(13)
C21 C16 C20 . . 121.2(12)
C21 C16 Cl2 . . 119.9(10)
C20 C16 Cl2 . . 118.8(10)
C21 C17 C15 . . 119.4(12)
C26 C18 C14 . . 120.0(11)
C22 C19 C26 . . 121.4(11)
C22 C19 Cl1 . . 121.3(10)
C26 C19 Cl1 . . 117.3(10)
C16 C20 C11 . . 118.5(13)
C16 C21 C17 . . 119.8(12)
C19 C22 C13 . . 120.7(13)
C19 C26 C18 . . 118.4(11)

loop_
_geom_bond_atom_site_label_1
_geom_bond_atom_site_label_2
_geom_bond_site_symmetry_2
_geom_bond_distance
Pb1 I3 . 3.1461(12)
Pb1 I5 . 3.1581(11)
Pb1 I5 2_547 3.1812(13)
Pb1 I1 . 3.1870(13)
Pb1 I1 2_647 3.1963(11)
Pb1 I2 . 3.2411(12)
I1 Pb1 2_657 3.1964(11)
I5 Pb1 2_557 3.1812(13)
Cl1 C19 . 1.743(12)
Cl2 C16 . 1.737(12)
N2 C12 . 1.53(2)
C10 N1 . 1.47(2)
C10 C15 . 1.513(18)
C11 C15 . 1.36(2)
C11 C20 . 1.380(19)
C12 C14 . 1.488(18)
C13 C22 . 1.373(18)
C13 C14 . 1.38(2)
C14 C18 . 1.410(17)
C15 C17 . 1.423(17)
C16 C21 . 1.378(16)
C16 C20 . 1.379(17)
C17 C21 . 1.396(16)
C18 C26 . 1.395(16)
C19 C22 . 1.354(17)
C19 C26 . 1.393(16)

loop_
_geom_hbond_atom_site_label_D
_geom_hbond_atom_site_label_H
_geom_hbond_atom_site_label_A
_geom_hbond_site_symmetry_A
_geom_hbond_distance_DH
_geom_hbond_distance_HA
_geom_hbond_distance_DA
_geom_hbond_angle_DHA
N2 H2A I5 1_655 0.91 2.83 3.649(13) 150.5
N2 H2B I3 . 0.91 2.88 3.735(13) 156.8
N2 H2C I2 2_657 0.91 2.70 3.578(16) 161.7
C10 H10A I2 1_454 0.99 3.17 4.110(13) 158.3
N1 H1A I2 1_554 0.91 2.74 3.622(12) 164.9
N1 H1B I1 2_546 0.91 3.01 3.682(13) 131.9
N1 H1B I5 1_554 0.91 3.06 3.611(15) 120.6
N1 H1C I3 2_546 0.91 2.68 3.573(17) 168.6

_cod_database_fobs_code 2107267
